data_7015350
loop_
_publ_author_name
'Siebler, Daniel'
'F\"orster, Christoph'
'Heinze, Katja'

_publ_section_title
;
 Redox-responsive organometallic foldamers from ferrocene amino acid:
 solid-phase synthesis, secondary structure and mixed-valence
 properties.
;
_journal_issue 14
_journal_name_full 'Dalton transactions (Cambridge, England : 2003)'
_journal_page_first 3558
_journal_page_last 3575
_journal_paper_doi 10.1039/c0dt01528h
_journal_volume 40
_journal_year 2011
_chemical_formula_moiety 'C27 H23 Fe N O4'
_chemical_formula_sum 'C27 H23 Fe N O4'
_chemical_formula_weight 481.31
_chemical_melting_point 406
_chemical_name_common
;
1'-(fluorenylmethoxycarbonylamino)-ferrocene-1-carboxylic acid methyl ester
;
_chemical_name_systematic
;
1'-(fluorenylmethoxycarbonylamino)-ferrocene-1-carboxylic acid methyl ester
;
_space_group_IT_number 2
_symmetry_cell_setting triclinic
_symmetry_space_group_name_Hall '-P 1'
_symmetry_space_group_name_H-M 'P -1'
_atom_sites_solution_hydrogens geom
_atom_sites_solution_primary direct
_atom_sites_solution_secondary difmap
_audit_creation_method SHELXL-97
_cell_angle_alpha 82.6840(10)
_cell_angle_beta 74.9570(10)
_cell_angle_gamma 66.8760(10)
_cell_formula_units_Z 4
_cell_length_a 10.5978(5)
_cell_length_b 13.1099(6)
_cell_length_c 17.8502(8)
_cell_measurement_temperature 296(2)
_cell_measurement_theta_max 27.98
_cell_measurement_theta_min 2.36
_cell_volume 2201.72(18)
_computing_structure_refinement 'SHELXL-97 (Sheldrick, 1997)'
_computing_structure_solution 'SHELXS-97 (Sheldrick, 1990)'
_diffrn_ambient_temperature 296(2)
_diffrn_measured_fraction_theta_full 0.995
_diffrn_measured_fraction_theta_max 0.995
_diffrn_measurement_device_type 'CCD area detector'
_diffrn_measurement_method 'phi and omega scans'
_diffrn_radiation_monochromator graphite
_diffrn_radiation_source 'fine-focus sealed tube'
_diffrn_radiation_type MoK\a
_diffrn_radiation_wavelength 0.71073
_diffrn_reflns_av_R_equivalents 0.0568
_diffrn_reflns_av_sigmaI/netI 0.0654
_diffrn_reflns_limit_h_max 13
_diffrn_reflns_limit_h_min -13
_diffrn_reflns_limit_k_max 17
_diffrn_reflns_limit_k_min -17
_diffrn_reflns_limit_l_max 23
_diffrn_reflns_limit_l_min -23
_diffrn_reflns_number 25637
_diffrn_reflns_theta_full 27.98
_diffrn_reflns_theta_max 27.98
_diffrn_reflns_theta_min 2.36
_exptl_absorpt_coefficient_mu 0.720
_exptl_absorpt_correction_T_max 1.15637
_exptl_absorpt_correction_T_min 0.88270
_exptl_absorpt_correction_type multi-scan
_exptl_absorpt_process_details MULABS
_exptl_crystal_colour orange
_exptl_crystal_density_diffrn 1.452
_exptl_crystal_density_method 'not measured'
_exptl_crystal_description plate
_exptl_crystal_F_000 1000
_exptl_crystal_size_max 0.12
_exptl_crystal_size_mid 0.10
_exptl_crystal_size_min 0.04
_refine_diff_density_max 0.368
_refine_diff_density_min -0.328
_refine_diff_density_rms 0.065
_refine_ls_extinction_method none
_refine_ls_goodness_of_fit_ref 0.900
_refine_ls_hydrogen_treatment constr
_refine_ls_matrix_type full
_refine_ls_number_parameters 595
_refine_ls_number_reflns 10561
_refine_ls_number_restraints 0
_refine_ls_restrained_S_all 0.900
_refine_ls_R_factor_all 0.0640
_refine_ls_R_factor_gt 0.0361
_refine_ls_shift/su_max 0.001
_refine_ls_shift/su_mean 0.000
_refine_ls_structure_factor_coef Fsqd
_refine_ls_weighting_details 'calc w=1/[\s^2^(Fo^2^)+(0.0375P)^2^+0.0000P] where P=(Fo^2^+2Fc^2^)/3'
_refine_ls_weighting_scheme calc
_refine_ls_wR_factor_gt 0.0795
_refine_ls_wR_factor_ref 0.0881
_reflns_number_gt 6887
_reflns_number_total 10561
_reflns_threshold_expression >2sigma(I)
_cod_data_source_file c0dt01528h.txt
_cod_data_source_block ds17
_cod_original_sg_symbol_H-M P-1
_cod_database_code 7015350

loop_
_symmetry_equiv_pos_as_xyz
'x, y, z'
'-x, -y, -z'

loop_
_atom_site_label
_atom_site_type_symbol
_atom_site_fract_x
_atom_site_fract_y
_atom_site_fract_z
_atom_site_U_iso_or_equiv
_atom_site_adp_type
_atom_site_occupancy
_atom_site_symmetry_multiplicity
_atom_site_calc_flag
_atom_site_refinement_flags
_atom_site_disorder_assembly
_atom_site_disorder_group
Fe1 Fe 0.69783(3) 0.04697(2) 0.047085(15) 0.01587(7) Uani 1 1 d . . .
O53 O 0.55061(14) -0.19103(11) 0.28399(7) 0.0235(3) Uani 1 1 d . . .
O54 O 0.47850(15) -0.16373(12) 0.17134(8) 0.0306(3) Uani 1 1 d . . .
O102 O 0.40117(14) 0.13837(13) 0.21965(8) 0.0318(4) Uani 1 1 d . . .
C56 C 0.5182(2) -0.36816(15) 0.29908(11) 0.0218(4) Uani 1 1 d . . .
H56A H 0.5609 -0.3769 0.2434 0.026 Uiso 1 1 calc R . .
O103 O 0.59032(15) 0.12530(13) 0.25992(8) 0.0319(4) Uani 1 1 d . . .
N51 N 0.67311(17) -0.13386(13) 0.17896(9) 0.0213(4) Uani 1 1 d . . .
H51A H 0.7198 -0.1314 0.2111 0.026 Uiso 1 1 calc R . .
C52 C 0.5605(2) -0.16274(15) 0.20722(11) 0.0201(4) Uani 1 1 d . . .
C57 C 0.4121(2) -0.42389(16) 0.32222(11) 0.0245(4) Uani 1 1 d . . .
C58 C 0.4584(2) -0.51515(16) 0.37259(12) 0.0284(5) Uani 1 1 d . . .
C55 C 0.4520(2) -0.24519(15) 0.31706(11) 0.0229(4) Uani 1 1 d . . .
H55A H 0.3686 -0.2101 0.2961 0.027 Uiso 1 1 calc R . .
H55B H 0.4232 -0.2367 0.3728 0.027 Uiso 1 1 calc R . .
C4 C 0.6477(2) -0.08715(15) 0.03964(11) 0.0200(4) Uani 1 1 d . . .
H4A H 0.5529 -0.0861 0.0447 0.024 Uiso 1 1 calc R . .
C6 C 0.7237(2) 0.16736(15) 0.09618(11) 0.0219(4) Uani 1 1 d . . .
H6A H 0.7945 0.1565 0.1256 0.026 Uiso 1 1 calc R . .
C5 C 0.71925(19) -0.10756(15) 0.10075(11) 0.0182(4) Uani 1 1 d . . .
C512 C 0.2878(2) -0.39827(17) 0.30014(13) 0.0322(5) Uani 1 1 d . . .
H51B H 0.2570 -0.3376 0.2670 0.039 Uiso 1 1 calc R . .
C101 C 0.5296(2) 0.14152(16) 0.20793(11) 0.0214(4) Uani 1 1 d . . .
C1 C 0.8528(2) -0.09905(15) 0.06931(11) 0.0204(4) Uani 1 1 d . . .
H1A H 0.9235 -0.1078 0.0983 0.025 Uiso 1 1 calc R . .
C9 C 0.5166(2) 0.18623(15) 0.06404(11) 0.0210(4) Uani 1 1 d . . .
H9A H 0.4212 0.1893 0.0680 0.025 Uiso 1 1 calc R . .
C514 C 0.6281(2) -0.43616(16) 0.34450(11) 0.0249(4) Uani 1 1 d . . .
C3 C 0.7399(2) -0.06972(15) -0.03033(11) 0.0226(4) Uani 1 1 d . . .
H3A H 0.7199 -0.0553 -0.0821 0.027 Uiso 1 1 calc R . .
C2 C 0.8662(2) -0.07714(16) -0.01189(11) 0.0235(4) Uani 1 1 d . . .
H2A H 0.9482 -0.0688 -0.0488 0.028 Uiso 1 1 calc R . .
C7 C 0.7385(2) 0.18822(16) 0.01475(12) 0.0259(5) Uani 1 1 d . . .
H7A H 0.8230 0.1924 -0.0220 0.031 Uiso 1 1 calc R . .
C10 C 0.58511(19) 0.16646(15) 0.12697(11) 0.0191(4) Uani 1 1 d . . .
C518 C 0.6761(3) -0.59438(19) 0.43457(14) 0.0421(6) Uani 1 1 d . . .
H51C H 0.6530 -0.6524 0.4619 0.051 Uiso 1 1 calc R . .
C8 C 0.6118(2) 0.20008(15) -0.00489(11) 0.0248(4) Uani 1 1 d . . .
H8A H 0.5943 0.2135 -0.0572 0.030 Uiso 1 1 calc R . .
C515 C 0.7485(2) -0.42208(18) 0.34974(13) 0.0335(5) Uani 1 1 d . . .
H51D H 0.7740 -0.3659 0.3212 0.040 Uiso 1 1 calc R . .
C104 C 0.3404(2) 0.1130(2) 0.29850(12) 0.0457(7) Uani 1 1 d . . .
H10A H 0.2485 0.1132 0.3015 0.069 Uiso 1 1 calc R . .
H10B H 0.3324 0.1679 0.3321 0.069 Uiso 1 1 calc R . .
H10C H 0.3997 0.0412 0.3143 0.069 Uiso 1 1 calc R . .
C510 C 0.2547(3) -0.5542(2) 0.37721(16) 0.0497(7) Uani 1 1 d . . .
H51E H 0.2005 -0.5972 0.3957 0.060 Uiso 1 1 calc R . .
C59 C 0.3794(3) -0.58116(19) 0.39940(15) 0.0435(6) Uani 1 1 d . . .
H59A H 0.4103 -0.6426 0.4319 0.052 Uiso 1 1 calc R . .
C513 C 0.5915(2) -0.52190(16) 0.38694(12) 0.0288(5) Uani 1 1 d . . .
C511 C 0.2088(2) -0.46399(19) 0.32783(15) 0.0423(6) Uani 1 1 d . . .
H51F H 0.1247 -0.4473 0.3131 0.051 Uiso 1 1 calc R . .
C517 C 0.7937(3) -0.5786(2) 0.44032(15) 0.0478(7) Uani 1 1 d . . .
H51G H 0.8498 -0.6255 0.4726 0.057 Uiso 1 1 calc R . .
C516 C 0.8302(2) -0.4933(2) 0.39844(15) 0.0432(6) Uani 1 1 d . . .
H51H H 0.9103 -0.4840 0.4031 0.052 Uiso 1 1 calc R . .
Fe2 Fe 0.79743(3) 0.94419(2) 0.455672(15) 0.01628(7) Uani 1 1 d . . .
O33 O 0.92069(14) 1.18743(10) 0.21786(7) 0.0221(3) Uani 1 1 d . . .
O34 O 0.99538(14) 1.17239(12) 0.32897(8) 0.0285(3) Uani 1 1 d . . .
O42 O 1.07824(14) 0.87811(11) 0.27827(7) 0.0257(3) Uani 1 1 d . . .
C35 C 0.9964(2) 1.25862(15) 0.18269(11) 0.0220(4) Uani 1 1 d . . .
H35A H 1.0231 1.2510 0.1268 0.026 Uiso 1 1 calc R . .
H35B H 1.0819 1.2362 0.2014 0.026 Uiso 1 1 calc R . .
O43 O 0.89591(16) 0.86911(13) 0.24201(8) 0.0365(4) Uani 1 1 d . . .
N31 N 0.80907(16) 1.12760(13) 0.32526(9) 0.0209(4) Uani 1 1 d . . .
H31A H 0.7630 1.1214 0.2941 0.025 Uiso 1 1 calc R . .
C36 C 0.9057(2) 1.37947(15) 0.20215(11) 0.0216(4) Uani 1 1 d . . .
H36A H 0.8797 1.3885 0.2584 0.026 Uiso 1 1 calc R . .
C37 C 0.7744(2) 1.42419(15) 0.16952(11) 0.0226(4) Uani 1 1 d . . .
C22 C 0.7682(2) 1.10013(14) 0.40366(11) 0.0185(4) Uani 1 1 d . . .
C23 C 0.8442(2) 1.08013(15) 0.46314(11) 0.0199(4) Uani 1 1 d . . .
H23A H 0.9385 1.0810 0.4564 0.024 Uiso 1 1 calc R . .
C38 C 0.6617(2) 1.39116(16) 0.18477(13) 0.0287(5) Uani 1 1 d . . .
H38A H 0.6571 1.3345 0.2211 0.034 Uiso 1 1 calc R . .
C32 C 0.9160(2) 1.16323(15) 0.29509(11) 0.0196(4) Uani 1 1 d . . .
C21 C 0.63647(19) 1.08922(15) 0.43788(11) 0.0207(4) Uani 1 1 d . . .
H21A H 0.5635 1.0974 0.4108 0.025 Uiso 1 1 calc R . .
C41 C 0.9579(2) 0.86012(16) 0.29216(11) 0.0219(4) Uani 1 1 d . . .
C312 C 0.7788(2) 1.51198(16) 0.11595(12) 0.0264(5) Uani 1 1 d . . .
C28 C 0.9120(2) 0.82900(15) 0.37302(11) 0.0192(4) Uani 1 1 d . . .
C27 C 0.7782(2) 0.82040(15) 0.40631(12) 0.0235(4) Uani 1 1 d . . .
H27A H 0.7060 0.8290 0.3784 0.028 Uiso 1 1 calc R . .
C314 C 0.9829(2) 1.45445(16) 0.16230(12) 0.0269(5) Uani 1 1 d . . .
C39 C 0.5551(2) 1.44359(18) 0.14521(15) 0.0381(6) Uani 1 1 d . . .
H39A H 0.4796 1.4207 0.1546 0.046 Uiso 1 1 calc R . .
C29 C 0.9844(2) 0.81169(15) 0.43439(11) 0.0210(4) Uani 1 1 d . . .
H29A H 1.0782 0.8130 0.4289 0.025 Uiso 1 1 calc R . .
C26 C 0.7690(2) 0.79682(16) 0.48658(12) 0.0263(5) Uani 1 1 d . . .
H26A H 0.6882 0.7877 0.5242 0.032 Uiso 1 1 calc R . .
C45 C 1.1316(2) 0.9058(2) 0.19845(12) 0.0374(6) Uani 1 1 d . . .
H45A H 1.2179 0.9165 0.1940 0.056 Uiso 1 1 calc R . .
H45B H 1.0633 0.9728 0.1824 0.056 Uiso 1 1 calc R . .
H45C H 1.1490 0.8465 0.1660 0.056 Uiso 1 1 calc R . .
C24 C 0.7575(2) 1.05902(15) 0.53361(11) 0.0227(4) Uani 1 1 d . . .
H24A H 0.7816 1.0433 0.5844 0.027 Uiso 1 1 calc R . .
C315 C 1.1102(3) 1.45330(19) 0.16877(15) 0.0419(6) Uani 1 1 d . . .
H31B H 1.1605 1.4028 0.2021 0.050 Uiso 1 1 calc R . .
C25 C 0.6296(2) 1.06516(16) 0.51840(11) 0.0244(4) Uani 1 1 d . . .
H25A H 0.5505 1.0545 0.5567 0.029 Uiso 1 1 calc R . .
C210 C 0.8953(2) 0.79130(15) 0.50399(11) 0.0254(5) Uani 1 1 d . . .
H21B H 0.9161 0.7776 0.5556 0.030 Uiso 1 1 calc R . .
C311 C 0.6705(2) 1.56520(18) 0.07718(14) 0.0379(6) Uani 1 1 d . . .
H31C H 0.6728 1.6236 0.0421 0.045 Uiso 1 1 calc R . .
C313 C 0.9076(2) 1.53095(16) 0.11176(12) 0.0300(5) Uani 1 1 d . . .
C310 C 0.5596(3) 1.52931(19) 0.09200(15) 0.0428(6) Uani 1 1 d . . .
H31D H 0.4873 1.5631 0.0659 0.051 Uiso 1 1 calc R . .
C316 C 1.1617(3) 1.5300(2) 0.12391(18) 0.0569(8) Uani 1 1 d . . .
H31E H 1.2471 1.5308 0.1277 0.068 Uiso 1 1 calc R . .
C317 C 1.0881(3) 1.6041(2) 0.07425(18) 0.0565(8) Uani 1 1 d . . .
H31F H 1.1251 1.6539 0.0446 0.068 Uiso 1 1 calc R . .
C318 C 0.9606(3) 1.60626(18) 0.06750(14) 0.0421(6) Uani 1 1 d . . .
H31G H 0.9111 1.6571 0.0340 0.051 Uiso 1 1 calc R . .

loop_
_atom_site_aniso_label
_atom_site_aniso_U_11
_atom_site_aniso_U_22
_atom_site_aniso_U_33
_atom_site_aniso_U_23
_atom_site_aniso_U_13
_atom_site_aniso_U_12
Fe1 0.01795(14) 0.01734(14) 0.01398(14) 0.00077(10) -0.00413(11) -0.00844(11)
O53 0.0300(8) 0.0255(7) 0.0190(7) 0.0041(6) -0.0058(6) -0.0159(6)
O54 0.0287(8) 0.0460(9) 0.0266(8) 0.0079(7) -0.0113(7) -0.0235(7)
O102 0.0201(8) 0.0570(10) 0.0197(8) 0.0056(7) -0.0052(6) -0.0176(7)
C56 0.0232(10) 0.0188(10) 0.0213(10) -0.0015(8) 0.0000(8) -0.0086(8)
O103 0.0269(8) 0.0536(10) 0.0208(8) -0.0012(7) -0.0086(6) -0.0189(7)
N51 0.0251(9) 0.0285(9) 0.0173(8) 0.0061(7) -0.0104(7) -0.0159(7)
C52 0.0242(10) 0.0178(10) 0.0190(10) 0.0026(8) -0.0046(8) -0.0096(8)
C57 0.0270(11) 0.0194(10) 0.0256(11) -0.0037(8) -0.0006(9) -0.0098(9)
C58 0.0321(12) 0.0204(10) 0.0294(11) -0.0005(8) -0.0002(9) -0.0108(9)
C55 0.0255(11) 0.0213(10) 0.0215(10) 0.0026(8) -0.0007(8) -0.0123(9)
C4 0.0241(10) 0.0196(10) 0.0208(10) 0.0015(8) -0.0089(8) -0.0112(8)
C6 0.0229(11) 0.0230(10) 0.0241(10) -0.0041(8) -0.0045(8) -0.0127(9)
C5 0.0208(10) 0.0169(9) 0.0189(10) 0.0023(7) -0.0063(8) -0.0090(8)
C512 0.0311(12) 0.0273(12) 0.0392(13) 0.0005(10) -0.0087(10) -0.0120(10)
C101 0.0193(10) 0.0253(11) 0.0207(10) -0.0039(8) -0.0056(8) -0.0079(8)
C1 0.0190(10) 0.0209(10) 0.0206(10) 0.0015(8) -0.0065(8) -0.0060(8)
C9 0.0220(10) 0.0175(10) 0.0214(10) 0.0005(8) -0.0068(8) -0.0044(8)
C514 0.0226(11) 0.0206(10) 0.0262(11) -0.0057(8) -0.0030(9) -0.0027(8)
C3 0.0316(11) 0.0205(10) 0.0171(10) -0.0019(8) -0.0064(8) -0.0103(9)
C2 0.0220(11) 0.0230(10) 0.0214(10) -0.0028(8) -0.0006(8) -0.0063(8)
C7 0.0303(12) 0.0204(10) 0.0279(11) -0.0004(8) -0.0003(9) -0.0146(9)
C10 0.0191(10) 0.0191(10) 0.0204(10) -0.0036(8) -0.0042(8) -0.0079(8)
C518 0.0452(15) 0.0287(13) 0.0412(14) 0.0069(10) -0.0105(12) -0.0042(11)
C8 0.0348(12) 0.0183(10) 0.0204(10) 0.0037(8) -0.0084(9) -0.0088(9)
C515 0.0276(12) 0.0305(12) 0.0389(13) -0.0085(10) -0.0050(10) -0.0069(10)
C104 0.0269(13) 0.082(2) 0.0249(12) 0.0096(12) -0.0004(10) -0.0243(13)
C510 0.0457(16) 0.0378(14) 0.0715(19) 0.0021(13) -0.0023(14) -0.0300(13)
C59 0.0502(16) 0.0298(13) 0.0499(16) 0.0104(11) -0.0057(13) -0.0215(12)
C513 0.0308(12) 0.0205(11) 0.0290(12) -0.0015(9) -0.0040(9) -0.0048(9)
C511 0.0325(13) 0.0401(14) 0.0604(17) -0.0049(12) -0.0090(12) -0.0199(11)
C517 0.0420(16) 0.0415(15) 0.0456(16) 0.0004(12) -0.0202(13) 0.0052(12)
C516 0.0279(13) 0.0474(15) 0.0489(15) -0.0145(12) -0.0130(11) -0.0019(11)
Fe2 0.01674(14) 0.01761(14) 0.01468(14) 0.00080(10) -0.00371(11) -0.00697(11)
O33 0.0288(8) 0.0211(7) 0.0197(7) 0.0051(5) -0.0083(6) -0.0129(6)
O34 0.0258(8) 0.0411(9) 0.0263(8) 0.0070(6) -0.0113(6) -0.0196(7)
O42 0.0198(7) 0.0378(8) 0.0188(7) 0.0047(6) -0.0045(6) -0.0116(6)
C35 0.0234(11) 0.0213(10) 0.0211(10) 0.0028(8) -0.0030(8) -0.0105(8)
O43 0.0328(9) 0.0623(11) 0.0211(8) -0.0005(7) -0.0121(7) -0.0215(8)
N31 0.0241(9) 0.0260(9) 0.0191(8) 0.0058(7) -0.0111(7) -0.0144(7)
C36 0.0234(10) 0.0205(10) 0.0203(10) -0.0016(8) -0.0023(8) -0.0091(8)
C37 0.0241(11) 0.0161(9) 0.0248(10) -0.0050(8) -0.0027(8) -0.0050(8)
C22 0.0223(10) 0.0149(9) 0.0202(10) 0.0022(7) -0.0080(8) -0.0076(8)
C23 0.0217(10) 0.0199(10) 0.0209(10) 0.0004(8) -0.0080(8) -0.0093(8)
C38 0.0260(11) 0.0193(10) 0.0379(12) -0.0042(9) -0.0051(9) -0.0058(9)
C32 0.0217(10) 0.0170(9) 0.0194(10) 0.0014(7) -0.0056(8) -0.0065(8)
C21 0.0151(10) 0.0209(10) 0.0245(10) 0.0002(8) -0.0048(8) -0.0051(8)
C41 0.0205(10) 0.0226(10) 0.0195(10) -0.0044(8) -0.0040(8) -0.0041(8)
C312 0.0301(12) 0.0200(10) 0.0256(11) -0.0019(8) -0.0050(9) -0.0062(9)
C28 0.0205(10) 0.0167(9) 0.0203(10) -0.0037(7) -0.0043(8) -0.0062(8)
C27 0.0239(11) 0.0206(10) 0.0291(11) -0.0037(8) -0.0047(9) -0.0118(9)
C314 0.0284(11) 0.0209(10) 0.0314(11) -0.0024(8) -0.0035(9) -0.0110(9)
C39 0.0268(12) 0.0285(12) 0.0592(16) -0.0105(11) -0.0129(11) -0.0058(10)
C29 0.0209(10) 0.0188(10) 0.0198(10) 0.0011(8) -0.0056(8) -0.0037(8)
C26 0.0293(12) 0.0212(10) 0.0271(11) 0.0021(8) 0.0000(9) -0.0130(9)
C45 0.0283(12) 0.0531(15) 0.0227(11) 0.0082(10) -0.0007(9) -0.0129(11)
C24 0.0258(11) 0.0229(10) 0.0189(10) -0.0039(8) -0.0047(8) -0.0079(9)
C315 0.0393(14) 0.0334(13) 0.0606(17) 0.0012(12) -0.0169(13) -0.0188(11)
C25 0.0207(10) 0.0238(11) 0.0234(11) -0.0053(8) 0.0013(8) -0.0056(8)
C210 0.0280(11) 0.0203(10) 0.0219(11) 0.0041(8) -0.0053(9) -0.0044(9)
C311 0.0417(14) 0.0279(12) 0.0363(13) 0.0046(10) -0.0132(11) -0.0040(11)
C313 0.0371(13) 0.0197(10) 0.0293(12) -0.0017(9) -0.0007(10) -0.0105(10)
C310 0.0382(14) 0.0338(13) 0.0540(16) -0.0036(11) -0.0246(13) -0.0016(11)
C316 0.0393(15) 0.0443(16) 0.095(2) -0.0016(16) -0.0100(16) -0.0274(13)
C317 0.0583(19) 0.0323(14) 0.080(2) 0.0064(14) -0.0001(16) -0.0302(14)
C318 0.0458(15) 0.0255(12) 0.0486(15) 0.0077(11) -0.0024(12) -0.0144(11)

loop_
_atom_type_symbol
_atom_type_description
_atom_type_scat_dispersion_real
_atom_type_scat_dispersion_imag
_atom_type_scat_source
C C 0.0033 0.0016 'International Tables Vol C Tables 4.2.6.8 and 6.1.1.4'
H H 0.0000 0.0000 'International Tables Vol C Tables 4.2.6.8 and 6.1.1.4'
N N 0.0061 0.0033 'International Tables Vol C Tables 4.2.6.8 and 6.1.1.4'
O O 0.0106 0.0060 'International Tables Vol C Tables 4.2.6.8 and 6.1.1.4'
Fe Fe 0.3463 0.8444 'International Tables Vol C Tables 4.2.6.8 and 6.1.1.4'

loop_
_geom_angle_atom_site_label_1
_geom_angle_atom_site_label_2
_geom_angle_atom_site_label_3
_geom_angle
_geom_angle_site_symmetry_1
_geom_angle_site_symmetry_3
_geom_angle_publ_flag
C2 Fe1 C10 158.56(8) . . ?
C2 Fe1 C3 41.02(8) . . ?
C10 Fe1 C3 159.46(8) . . ?
C2 Fe1 C6 121.04(8) . . ?
C10 Fe1 C6 41.23(7) . . ?
C3 Fe1 C6 157.88(8) . . ?
C2 Fe1 C7 105.79(8) . . ?
C10 Fe1 C7 68.53(8) . . ?
C3 Fe1 C7 122.19(8) . . ?
C6 Fe1 C7 40.83(8) . . ?
C2 Fe1 C1 40.82(7) . . ?
C10 Fe1 C1 123.06(8) . . ?
C3 Fe1 C1 68.77(8) . . ?
C6 Fe1 C1 105.89(8) . . ?
C7 Fe1 C1 121.13(8) . . ?
C2 Fe1 C9 157.84(8) . . ?
C10 Fe1 C9 41.16(7) . . ?
C3 Fe1 C9 122.71(8) . . ?
C6 Fe1 C9 69.32(8) . . ?
C7 Fe1 C9 68.27(8) . . ?
C1 Fe1 C9 160.60(7) . . ?
C2 Fe1 C4 68.82(8) . . ?
C10 Fe1 C4 123.63(8) . . ?
C3 Fe1 C4 40.87(7) . . ?
C6 Fe1 C4 159.04(8) . . ?
C7 Fe1 C4 159.42(8) . . ?
C1 Fe1 C4 68.57(7) . . ?
C9 Fe1 C4 108.82(8) . . ?
C2 Fe1 C8 121.47(8) . . ?
C10 Fe1 C8 68.46(8) . . ?
C3 Fe1 C8 107.35(8) . . ?
C6 Fe1 C8 68.77(8) . . ?
C7 Fe1 C8 40.46(8) . . ?
C1 Fe1 C8 157.11(8) . . ?
C9 Fe1 C8 40.34(7) . . ?
C4 Fe1 C8 124.17(8) . . ?
C2 Fe1 C5 67.99(7) . . ?
C10 Fe1 C5 109.03(7) . . ?
C3 Fe1 C5 68.00(7) . . ?
C6 Fe1 C5 122.64(8) . . ?
C7 Fe1 C5 157.81(8) . . ?
C1 Fe1 C5 40.33(7) . . ?
C9 Fe1 C5 125.38(7) . . ?
C4 Fe1 C5 40.33(7) . . ?
C8 Fe1 C5 160.99(8) . . ?
C52 O53 C55 114.68(14) . . ?
C101 O102 C104 115.26(15) . . ?
C57 C56 C514 102.52(15) . . ?
C57 C56 C55 112.42(16) . . ?
C514 C56 C55 113.80(16) . . ?
C52 N51 C5 124.42(16) . . ?
O54 C52 N51 126.44(17) . . ?
O54 C52 O53 123.84(17) . . ?
N51 C52 O53 109.71(16) . . ?
C512 C57 C58 120.40(19) . . ?
C512 C57 C56 129.68(18) . . ?
C58 C57 C56 109.91(18) . . ?
C59 C58 C57 119.9(2) . . ?
C59 C58 C513 131.3(2) . . ?
C57 C58 C513 108.72(17) . . ?
O53 C55 C56 110.96(15) . . ?
C5 C4 C3 107.48(16) . . ?
C5 C4 Fe1 70.83(10) . . ?
C3 C4 Fe1 68.72(10) . . ?
C7 C6 C10 106.86(17) . . ?
C7 C6 Fe1 69.77(11) . . ?
C10 C6 Fe1 69.17(10) . . ?
N51 C5 C1 123.43(17) . . ?
N51 C5 C4 128.15(17) . . ?
C1 C5 C4 108.41(16) . . ?
N51 C5 Fe1 129.18(13) . . ?
C1 C5 Fe1 68.60(10) . . ?
C4 C5 Fe1 68.85(10) . . ?
C57 C512 C511 119.3(2) . . ?
O103 C101 O102 122.52(18) . . ?
O103 C101 C10 125.15(18) . . ?
O102 C101 C10 112.33(16) . . ?
C2 C1 C5 107.75(17) . . ?
C2 C1 Fe1 68.89(11) . . ?
C5 C1 Fe1 71.07(10) . . ?
C8 C9 C10 107.68(17) . . ?
C8 C9 Fe1 70.28(11) . . ?
C10 C9 Fe1 68.78(10) . . ?
C515 C514 C513 120.21(19) . . ?
C515 C514 C56 129.61(19) . . ?
C513 C514 C56 110.16(17) . . ?
C2 C3 C4 108.14(16) . . ?
C2 C3 Fe1 69.39(11) . . ?
C4 C3 Fe1 70.40(11) . . ?
C1 C2 C3 108.18(17) . . ?
C1 C2 Fe1 70.29(11) . . ?
C3 C2 Fe1 69.59(11) . . ?
C8 C7 C6 109.05(17) . . ?
C8 C7 Fe1 70.47(11) . . ?
C6 C7 Fe1 69.40(10) . . ?
C6 C10 C9 108.29(16) . . ?
C6 C10 C101 124.81(17) . . ?
C9 C10 C101 126.76(17) . . ?
C6 C10 Fe1 69.60(11) . . ?
C9 C10 Fe1 70.07(11) . . ?
C101 C10 Fe1 122.77(13) . . ?
C517 C518 C513 118.9(2) . . ?
C9 C8 C7 108.11(17) . . ?
C9 C8 Fe1 69.38(10) . . ?
C7 C8 Fe1 69.07(11) . . ?
C514 C515 C516 118.8(2) . . ?
C59 C510 C511 121.0(2) . . ?
C510 C59 C58 119.1(2) . . ?
C518 C513 C514 120.4(2) . . ?
C518 C513 C58 130.9(2) . . ?
C514 C513 C58 108.66(18) . . ?
C510 C511 C512 120.3(2) . . ?
C518 C517 C516 120.9(2) . . ?
C515 C516 C517 120.8(2) . . ?
C24 Fe2 C28 158.07(8) . . ?
C24 Fe2 C25 40.95(8) . . ?
C28 Fe2 C25 159.68(8) . . ?
C24 Fe2 C29 121.26(8) . . ?
C28 Fe2 C29 41.43(7) . . ?
C25 Fe2 C29 157.42(8) . . ?
C24 Fe2 C27 159.11(8) . . ?
C28 Fe2 C27 41.15(7) . . ?
C25 Fe2 C27 122.85(8) . . ?
C29 Fe2 C27 69.38(8) . . ?
C24 Fe2 C21 68.66(8) . . ?
C28 Fe2 C21 123.48(8) . . ?
C25 Fe2 C21 40.71(7) . . ?
C29 Fe2 C21 160.18(7) . . ?
C27 Fe2 C21 107.56(8) . . ?
C24 Fe2 C26 123.11(8) . . ?
C28 Fe2 C26 68.36(8) . . ?
C25 Fe2 C26 107.47(8) . . ?
C29 Fe2 C26 68.50(8) . . ?
C27 Fe2 C26 40.34(8) . . ?
C21 Fe2 C26 122.63(8) . . ?
C24 Fe2 C23 40.67(7) . . ?
C28 Fe2 C23 122.39(8) . . ?
C25 Fe2 C23 68.66(8) . . ?
C29 Fe2 C23 106.81(8) . . ?
C27 Fe2 C23 158.92(8) . . ?
C21 Fe2 C23 68.61(7) . . ?
C26 Fe2 C23 159.23(8) . . ?
C24 Fe2 C210 107.02(8) . . ?
C28 Fe2 C210 68.54(8) . . ?
C25 Fe2 C210 122.07(8) . . ?
C29 Fe2 C210 40.51(7) . . ?
C27 Fe2 C210 68.41(8) . . ?
C21 Fe2 C210 158.16(8) . . ?
C26 Fe2 C210 40.51(8) . . ?
C23 Fe2 C210 122.94(8) . . ?
C24 Fe2 C22 68.11(7) . . ?
C28 Fe2 C22 108.17(7) . . ?
C25 Fe2 C22 68.07(8) . . ?
C29 Fe2 C22 123.75(7) . . ?
C27 Fe2 C22 123.20(8) . . ?
C21 Fe2 C22 40.43(7) . . ?
C26 Fe2 C22 158.70(8) . . ?
C23 Fe2 C22 40.57(7) . . ?
C210 Fe2 C22 159.68(8) . . ?
C32 O33 C35 115.03(14) . . ?
C41 O42 C45 115.37(15) . . ?
O33 C35 C36 110.72(15) . . ?
C32 N31 C22 124.59(16) . . ?
C314 C36 C37 102.26(15) . . ?
C314 C36 C35 110.61(16) . . ?
C37 C36 C35 112.99(16) . . ?
C38 C37 C312 120.03(19) . . ?
C38 C37 C36 129.99(18) . . ?
C312 C37 C36 109.98(17) . . ?
N31 C22 C21 123.62(17) . . ?
N31 C22 C23 128.22(17) . . ?
C21 C22 C23 108.15(16) . . ?
N31 C22 Fe2 128.50(13) . . ?
C21 C22 Fe2 68.87(10) . . ?
C23 C22 Fe2 69.00(10) . . ?
C24 C23 C22 107.34(17) . . ?
C24 C23 Fe2 68.56(10) . . ?
C22 C23 Fe2 70.43(10) . . ?
C37 C38 C39 119.1(2) . . ?
O34 C32 N31 126.99(18) . . ?
O34 C32 O33 124.66(17) . . ?
N31 C32 O33 108.35(16) . . ?
C25 C21 C22 107.79(17) . . ?
C25 C21 Fe2 69.00(11) . . ?
C22 C21 Fe2 70.70(10) . . ?
O43 C41 O42 122.58(18) . . ?
O43 C41 C28 124.64(19) . . ?
O42 C41 C28 112.78(16) . . ?
C311 C312 C37 120.5(2) . . ?
C311 C312 C313 130.74(19) . . ?
C37 C312 C313 108.74(18) . . ?
C27 C28 C29 107.97(17) . . ?
C27 C28 C41 124.54(17) . . ?
C29 C28 C41 127.27(17) . . ?
C27 C28 Fe2 69.80(11) . . ?
C29 C28 Fe2 69.57(11) . . ?
C41 C28 Fe2 121.99(13) . . ?
C26 C27 C28 107.67(17) . . ?
C26 C27 Fe2 70.37(11) . . ?
C28 C27 Fe2 69.05(10) . . ?
C315 C314 C313 120.5(2) . . ?
C315 C314 C36 129.0(2) . . ?
C313 C314 C36 110.41(18) . . ?
C310 C39 C38 121.0(2) . . ?
C210 C29 C28 107.30(17) . . ?
C210 C29 Fe2 70.37(11) . . ?
C28 C29 Fe2 68.99(10) . . ?
C27 C26 C210 108.63(17) . . ?
C27 C26 Fe2 69.30(11) . . ?
C210 C26 Fe2 69.76(11) . . ?
C23 C24 C25 108.63(17) . . ?
C23 C24 Fe2 70.76(11) . . ?
C25 C24 Fe2 69.78(11) . . ?
C314 C315 C316 118.3(2) . . ?
C24 C25 C21 108.08(17) . . ?
C24 C25 Fe2 69.27(11) . . ?
C21 C25 Fe2 70.29(11) . . ?
C29 C210 C26 108.43(17) . . ?
C29 C210 Fe2 69.12(10) . . ?
C26 C210 Fe2 69.73(11) . . ?
C310 C311 C312 118.6(2) . . ?
C318 C313 C314 120.4(2) . . ?
C318 C313 C312 131.0(2) . . ?
C314 C313 C312 108.59(17) . . ?
C311 C310 C39 120.6(2) . . ?
C317 C316 C315 121.0(2) . . ?
C316 C317 C318 121.2(2) . . ?
C317 C318 C313 118.6(2) . . ?

loop_
_geom_bond_atom_site_label_1
_geom_bond_atom_site_label_2
_geom_bond_distance
_geom_bond_site_symmetry_2
_geom_bond_publ_flag
Fe1 C2 2.0297(19) . ?
Fe1 C10 2.0320(19) . ?
Fe1 C3 2.0325(19) . ?
Fe1 C6 2.0377(18) . ?
Fe1 C7 2.0427(18) . ?
Fe1 C1 2.0483(18) . ?
Fe1 C9 2.0492(19) . ?
Fe1 C4 2.0548(18) . ?
Fe1 C8 2.0611(18) . ?
Fe1 C5 2.0811(17) . ?
O53 C52 1.361(2) . ?
O53 C55 1.450(2) . ?
O54 C52 1.211(2) . ?
O102 C101 1.338(2) . ?
O102 C104 1.444(2) . ?
C56 C57 1.515(3) . ?
C56 C514 1.516(3) . ?
C56 C55 1.523(2) . ?
O103 C101 1.214(2) . ?
N51 C52 1.347(2) . ?
N51 C5 1.401(2) . ?
C57 C512 1.375(3) . ?
C57 C58 1.405(3) . ?
C58 C59 1.391(3) . ?
C58 C513 1.465(3) . ?
C4 C5 1.426(2) . ?
C4 C3 1.427(3) . ?
C6 C7 1.423(3) . ?
C6 C10 1.433(3) . ?
C5 C1 1.424(2) . ?
C512 C511 1.389(3) . ?
C101 C10 1.460(3) . ?
C1 C2 1.422(3) . ?
C9 C8 1.417(3) . ?
C9 C10 1.435(3) . ?
C514 C515 1.387(3) . ?
C514 C513 1.400(3) . ?
C3 C2 1.423(3) . ?
C7 C8 1.419(3) . ?
C518 C517 1.372(3) . ?
C518 C513 1.397(3) . ?
C515 C516 1.388(3) . ?
C510 C59 1.377(3) . ?
C510 C511 1.385(3) . ?
C517 C516 1.391(3) . ?
Fe2 C24 2.0269(19) . ?
Fe2 C28 2.0320(18) . ?
Fe2 C25 2.0336(19) . ?
Fe2 C29 2.0398(19) . ?
Fe2 C27 2.0419(19) . ?
Fe2 C21 2.0507(18) . ?
Fe2 C26 2.0560(19) . ?
Fe2 C23 2.0560(18) . ?
Fe2 C210 2.0563(18) . ?
Fe2 C22 2.0750(17) . ?
O33 C32 1.367(2) . ?
O33 C35 1.445(2) . ?
O34 C32 1.204(2) . ?
O42 C41 1.342(2) . ?
O42 C45 1.447(2) . ?
C35 C36 1.525(3) . ?
O43 C41 1.210(2) . ?
N31 C32 1.352(2) . ?
N31 C22 1.398(2) . ?
C36 C314 1.514(3) . ?
C36 C37 1.520(3) . ?
C37 C38 1.376(3) . ?
C37 C312 1.407(3) . ?
C22 C21 1.426(2) . ?
C22 C23 1.432(2) . ?
C23 C24 1.419(3) . ?
C38 C39 1.389(3) . ?
C21 C25 1.421(3) . ?
C41 C28 1.459(3) . ?
C312 C311 1.394(3) . ?
C312 C313 1.463(3) . ?
C28 C27 1.432(3) . ?
C28 C29 1.440(3) . ?
C27 C26 1.413(3) . ?
C314 C315 1.378(3) . ?
C314 C313 1.404(3) . ?
C39 C310 1.383(3) . ?
C29 C210 1.418(3) . ?
C26 C210 1.424(3) . ?
C24 C25 1.420(3) . ?
C315 C316 1.396(3) . ?
C311 C310 1.384(3) . ?
C313 C318 1.386(3) . ?
C316 C317 1.372(4) . ?
C317 C318 1.377(3) . ?

loop_
_geom_hbond_atom_site_label_D
_geom_hbond_atom_site_label_H
_geom_hbond_atom_site_label_A
_geom_hbond_distance_DH
_geom_hbond_distance_HA
_geom_hbond_distance_DA
_geom_hbond_angle_DHA
_geom_hbond_site_symmetry_A
N51 H51A O43 0.86 2.08 2.882(2) 154.6 1_545
N31 H31A O103 0.86 2.05 2.864(2) 156.7 1_565

loop_
_geom_torsion_atom_site_label_1
_geom_torsion_atom_site_label_2
_geom_torsion_atom_site_label_3
_geom_torsion_atom_site_label_4
_geom_torsion
_geom_torsion_site_symmetry_1
_geom_torsion_site_symmetry_2
_geom_torsion_site_symmetry_3
_geom_torsion_site_symmetry_4
_geom_torsion_publ_flag
C5 N51 C52 O54 -4.9(3) . . . . ?
C5 N51 C52 O53 175.44(16) . . . . ?
C55 O53 C52 O54 12.4(3) . . . . ?
C55 O53 C52 N51 -167.86(15) . . . . ?
C514 C56 C57 C512 179.3(2) . . . . ?
C55 C56 C57 C512 56.7(3) . . . . ?
C514 C56 C57 C58 -1.9(2) . . . . ?
C55 C56 C57 C58 -124.48(18) . . . . ?
C512 C57 C58 C59 1.0(3) . . . . ?
C56 C57 C58 C59 -177.92(19) . . . . ?
C512 C57 C58 C513 -179.24(19) . . . . ?
C56 C57 C58 C513 1.8(2) . . . . ?
C52 O53 C55 C56 81.20(19) . . . . ?
C57 C56 C55 O53 -171.48(15) . . . . ?
C514 C56 C55 O53 72.5(2) . . . . ?
C2 Fe1 C4 C5 80.53(12) . . . . ?
C10 Fe1 C4 C5 -79.71(13) . . . . ?
C3 Fe1 C4 C5 118.46(16) . . . . ?
C6 Fe1 C4 C5 -41.8(3) . . . . ?
C7 Fe1 C4 C5 158.9(2) . . . . ?
C1 Fe1 C4 C5 36.57(11) . . . . ?
C9 Fe1 C4 C5 -122.94(11) . . . . ?
C8 Fe1 C4 C5 -165.04(11) . . . . ?
C2 Fe1 C4 C3 -37.93(11) . . . . ?
C10 Fe1 C4 C3 161.82(11) . . . . ?
C6 Fe1 C4 C3 -160.2(2) . . . . ?
C7 Fe1 C4 C3 40.4(3) . . . . ?
C1 Fe1 C4 C3 -81.90(12) . . . . ?
C9 Fe1 C4 C3 118.60(12) . . . . ?
C8 Fe1 C4 C3 76.50(14) . . . . ?
C5 Fe1 C4 C3 -118.46(16) . . . . ?
C2 Fe1 C6 C7 77.84(14) . . . . ?
C10 Fe1 C6 C7 -118.10(16) . . . . ?
C3 Fe1 C6 C7 46.9(3) . . . . ?
C1 Fe1 C6 C7 119.51(12) . . . . ?
C9 Fe1 C6 C7 -80.31(12) . . . . ?
C4 Fe1 C6 C7 -169.06(19) . . . . ?
C8 Fe1 C6 C7 -36.98(12) . . . . ?
C5 Fe1 C6 C7 160.15(11) . . . . ?
C2 Fe1 C6 C10 -164.06(11) . . . . ?
C3 Fe1 C6 C10 165.03(18) . . . . ?
C7 Fe1 C6 C10 118.10(16) . . . . ?
C1 Fe1 C6 C10 -122.39(11) . . . . ?
C9 Fe1 C6 C10 37.79(11) . . . . ?
C4 Fe1 C6 C10 -51.0(3) . . . . ?
C8 Fe1 C6 C10 81.12(12) . . . . ?
C5 Fe1 C6 C10 -81.75(13) . . . . ?
C52 N51 C5 C1 -166.94(18) . . . . ?
C52 N51 C5 C4 11.8(3) . . . . ?
C52 N51 C5 Fe1 104.6(2) . . . . ?
C3 C4 C5 N51 -176.94(17) . . . . ?
Fe1 C4 C5 N51 123.9(2) . . . . ?
C3 C4 C5 C1 2.0(2) . . . . ?
Fe1 C4 C5 C1 -57.23(13) . . . . ?
C3 C4 C5 Fe1 59.19(13) . . . . ?
C2 Fe1 C5 N51 154.62(18) . . . . ?
C10 Fe1 C5 N51 -2.68(18) . . . . ?
C3 Fe1 C5 N51 -160.97(19) . . . . ?
C6 Fe1 C5 N51 40.9(2) . . . . ?
C7 Fe1 C5 N51 77.0(3) . . . . ?
C1 Fe1 C5 N51 116.4(2) . . . . ?
C9 Fe1 C5 N51 -45.64(19) . . . . ?
C4 Fe1 C5 N51 -122.6(2) . . . . ?
C8 Fe1 C5 N51 -81.6(3) . . . . ?
C2 Fe1 C5 C1 38.27(11) . . . . ?
C10 Fe1 C5 C1 -119.04(11) . . . . ?
C3 Fe1 C5 C1 82.68(12) . . . . ?
C6 Fe1 C5 C1 -75.41(13) . . . . ?
C7 Fe1 C5 C1 -39.4(3) . . . . ?
C9 Fe1 C5 C1 -161.99(11) . . . . ?
C4 Fe1 C5 C1 121.03(16) . . . . ?
C8 Fe1 C5 C1 162.0(2) . . . . ?
C2 Fe1 C5 C4 -82.76(12) . . . . ?
C10 Fe1 C5 C4 119.94(12) . . . . ?
C3 Fe1 C5 C4 -38.35(11) . . . . ?
C6 Fe1 C5 C4 163.57(11) . . . . ?
C7 Fe1 C5 C4 -160.41(19) . . . . ?
C1 Fe1 C5 C4 -121.03(16) . . . . ?
C9 Fe1 C5 C4 76.98(13) . . . . ?
C8 Fe1 C5 C4 41.0(3) . . . . ?
C58 C57 C512 C511 -0.4(3) . . . . ?
C56 C57 C512 C511 178.3(2) . . . . ?
C104 O102 C101 O103 -0.7(3) . . . . ?
C104 O102 C101 C10 179.45(18) . . . . ?
N51 C5 C1 C2 176.97(17) . . . . ?
C4 C5 C1 C2 -2.0(2) . . . . ?
Fe1 C5 C1 C2 -59.37(13) . . . . ?
N51 C5 C1 Fe1 -123.66(18) . . . . ?
C4 C5 C1 Fe1 57.38(13) . . . . ?
C10 Fe1 C1 C2 -160.99(11) . . . . ?
C3 Fe1 C1 C2 37.96(11) . . . . ?
C6 Fe1 C1 C2 -119.37(12) . . . . ?
C7 Fe1 C1 C2 -77.71(13) . . . . ?
C9 Fe1 C1 C2 167.9(2) . . . . ?
C4 Fe1 C1 C2 81.98(12) . . . . ?
C8 Fe1 C1 C2 -46.5(2) . . . . ?
C5 Fe1 C1 C2 118.55(16) . . . . ?
C2 Fe1 C1 C5 -118.55(16) . . . . ?
C10 Fe1 C1 C5 80.47(13) . . . . ?
C3 Fe1 C1 C5 -80.59(12) . . . . ?
C6 Fe1 C1 C5 122.08(11) . . . . ?
C7 Fe1 C1 C5 163.74(11) . . . . ?
C9 Fe1 C1 C5 49.4(3) . . . . ?
C4 Fe1 C1 C5 -36.56(11) . . . . ?
C8 Fe1 C1 C5 -165.00(18) . . . . ?
C2 Fe1 C9 C8 -41.1(2) . . . . ?
C10 Fe1 C9 C8 119.03(16) . . . . ?
C3 Fe1 C9 C8 -77.95(13) . . . . ?
C6 Fe1 C9 C8 81.17(12) . . . . ?
C7 Fe1 C9 C8 37.24(12) . . . . ?
C1 Fe1 C9 C8 160.2(2) . . . . ?
C4 Fe1 C9 C8 -121.02(12) . . . . ?
C5 Fe1 C9 C8 -162.79(11) . . . . ?
C2 Fe1 C9 C10 -160.15(18) . . . . ?
C3 Fe1 C9 C10 163.01(11) . . . . ?
C6 Fe1 C9 C10 -37.86(11) . . . . ?
C7 Fe1 C9 C10 -81.79(12) . . . . ?
C1 Fe1 C9 C10 41.1(3) . . . . ?
C4 Fe1 C9 C10 119.95(11) . . . . ?
C8 Fe1 C9 C10 -119.03(16) . . . . ?
C5 Fe1 C9 C10 78.18(13) . . . . ?
C57 C56 C514 C515 -176.9(2) . . . . ?
C55 C56 C514 C515 -55.3(3) . . . . ?
C57 C56 C514 C513 1.3(2) . . . . ?
C55 C56 C514 C513 122.94(18) . . . . ?
C5 C4 C3 C2 -1.2(2) . . . . ?
Fe1 C4 C3 C2 59.34(13) . . . . ?
C5 C4 C3 Fe1 -60.52(13) . . . . ?
C10 Fe1 C3 C2 -166.91(19) . . . . ?
C6 Fe1 C3 C2 42.1(2) . . . . ?
C7 Fe1 C3 C2 76.48(13) . . . . ?
C1 Fe1 C3 C2 -37.77(11) . . . . ?
C9 Fe1 C3 C2 159.85(11) . . . . ?
C4 Fe1 C3 C2 -119.15(16) . . . . ?
C8 Fe1 C3 C2 118.30(12) . . . . ?
C5 Fe1 C3 C2 -81.30(12) . . . . ?
C2 Fe1 C3 C4 119.15(16) . . . . ?
C10 Fe1 C3 C4 -47.8(3) . . . . ?
C6 Fe1 C3 C4 161.26(18) . . . . ?
C7 Fe1 C3 C4 -164.37(11) . . . . ?
C1 Fe1 C3 C4 81.37(11) . . . . ?
C9 Fe1 C3 C4 -81.01(13) . . . . ?
C8 Fe1 C3 C4 -122.55(11) . . . . ?
C5 Fe1 C3 C4 37.85(11) . . . . ?
C5 C1 C2 C3 1.2(2) . . . . ?
Fe1 C1 C2 C3 -59.50(13) . . . . ?
C5 C1 C2 Fe1 60.75(13) . . . . ?
C4 C3 C2 C1 0.0(2) . . . . ?
Fe1 C3 C2 C1 59.94(13) . . . . ?
C4 C3 C2 Fe1 -59.98(13) . . . . ?
C10 Fe1 C2 C1 48.3(2) . . . . ?
C3 Fe1 C2 C1 -119.13(16) . . . . ?
C6 Fe1 C2 C1 78.01(13) . . . . ?
C7 Fe1 C2 C1 119.64(12) . . . . ?
C9 Fe1 C2 C1 -169.36(18) . . . . ?
C4 Fe1 C2 C1 -81.33(11) . . . . ?
C8 Fe1 C2 C1 160.70(11) . . . . ?
C5 Fe1 C2 C1 -37.82(11) . . . . ?
C10 Fe1 C2 C3 167.45(18) . . . . ?
C6 Fe1 C2 C3 -162.86(11) . . . . ?
C7 Fe1 C2 C3 -121.23(12) . . . . ?
C1 Fe1 C2 C3 119.13(16) . . . . ?
C9 Fe1 C2 C3 -50.2(2) . . . . ?
C4 Fe1 C2 C3 37.80(11) . . . . ?
C8 Fe1 C2 C3 -80.17(13) . . . . ?
C5 Fe1 C2 C3 81.31(11) . . . . ?
C10 C6 C7 C8 0.0(2) . . . . ?
Fe1 C6 C7 C8 59.49(13) . . . . ?
C10 C6 C7 Fe1 -59.49(13) . . . . ?
C2 Fe1 C7 C8 120.29(12) . . . . ?
C10 Fe1 C7 C8 -81.55(12) . . . . ?
C3 Fe1 C7 C8 78.75(14) . . . . ?
C6 Fe1 C7 C8 -120.22(17) . . . . ?
C1 Fe1 C7 C8 161.88(11) . . . . ?
C9 Fe1 C7 C8 -37.13(11) . . . . ?
C4 Fe1 C7 C8 48.7(3) . . . . ?
C5 Fe1 C7 C8 -169.45(18) . . . . ?
C2 Fe1 C7 C6 -119.49(12) . . . . ?
C10 Fe1 C7 C6 38.67(11) . . . . ?
C3 Fe1 C7 C6 -161.03(11) . . . . ?
C1 Fe1 C7 C6 -77.90(13) . . . . ?
C9 Fe1 C7 C6 83.09(12) . . . . ?
C4 Fe1 C7 C6 168.9(2) . . . . ?
C8 Fe1 C7 C6 120.22(17) . . . . ?
C5 Fe1 C7 C6 -49.2(3) . . . . ?
C7 C6 C10 C9 0.3(2) . . . . ?
Fe1 C6 C10 C9 -59.60(13) . . . . ?
C7 C6 C10 C101 176.28(18) . . . . ?
Fe1 C6 C10 C101 116.41(19) . . . . ?
C7 C6 C10 Fe1 59.87(13) . . . . ?
C8 C9 C10 C6 -0.5(2) . . . . ?
Fe1 C9 C10 C6 59.31(13) . . . . ?
C8 C9 C10 C101 -176.36(18) . . . . ?
Fe1 C9 C10 C101 -116.60(19) . . . . ?
C8 C9 C10 Fe1 -59.76(13) . . . . ?
O103 C101 C10 C6 4.8(3) . . . . ?
O102 C101 C10 C6 -175.30(17) . . . . ?
O103 C101 C10 C9 -179.91(19) . . . . ?
O102 C101 C10 C9 0.0(3) . . . . ?
O103 C101 C10 Fe1 91.5(2) . . . . ?
O102 C101 C10 Fe1 -88.59(19) . . . . ?
C2 Fe1 C10 C6 40.1(3) . . . . ?
C3 Fe1 C10 C6 -163.91(19) . . . . ?
C7 Fe1 C10 C6 -38.30(11) . . . . ?
C1 Fe1 C10 C6 75.71(13) . . . . ?
C9 Fe1 C10 C6 -119.41(16) . . . . ?
C4 Fe1 C10 C6 160.51(11) . . . . ?
C8 Fe1 C10 C6 -81.94(12) . . . . ?
C5 Fe1 C10 C6 118.17(11) . . . . ?
C2 Fe1 C10 C9 159.49(19) . . . . ?
C3 Fe1 C10 C9 -44.5(3) . . . . ?
C6 Fe1 C10 C9 119.41(16) . . . . ?
C7 Fe1 C10 C9 81.11(12) . . . . ?
C1 Fe1 C10 C9 -164.88(11) . . . . ?
C4 Fe1 C10 C9 -80.08(13) . . . . ?
C8 Fe1 C10 C9 37.48(11) . . . . ?
C5 Fe1 C10 C9 -122.42(11) . . . . ?
C2 Fe1 C10 C101 -78.9(3) . . . . ?
C3 Fe1 C10 C101 77.1(3) . . . . ?
C6 Fe1 C10 C101 -119.0(2) . . . . ?
C7 Fe1 C10 C101 -157.31(18) . . . . ?
C1 Fe1 C10 C101 -43.30(18) . . . . ?
C9 Fe1 C10 C101 121.6(2) . . . . ?
C4 Fe1 C10 C101 41.50(18) . . . . ?
C8 Fe1 C10 C101 159.06(17) . . . . ?
C5 Fe1 C10 C101 -0.83(17) . . . . ?
C10 C9 C8 C7 0.5(2) . . . . ?
Fe1 C9 C8 C7 -58.36(13) . . . . ?
C10 C9 C8 Fe1 58.81(13) . . . . ?
C6 C7 C8 C9 -0.3(2) . . . . ?
Fe1 C7 C8 C9 58.55(13) . . . . ?
C6 C7 C8 Fe1 -58.83(13) . . . . ?
C2 Fe1 C8 C9 163.10(11) . . . . ?
C10 Fe1 C8 C9 -38.22(11) . . . . ?
C3 Fe1 C8 C9 120.44(12) . . . . ?
C6 Fe1 C8 C9 -82.65(12) . . . . ?
C7 Fe1 C8 C9 -119.96(17) . . . . ?
C1 Fe1 C8 C9 -163.16(18) . . . . ?
C4 Fe1 C8 C9 78.64(14) . . . . ?
C5 Fe1 C8 C9 47.8(3) . . . . ?
C2 Fe1 C8 C7 -76.94(14) . . . . ?
C10 Fe1 C8 C7 81.75(12) . . . . ?
C3 Fe1 C8 C7 -119.59(12) . . . . ?
C6 Fe1 C8 C7 37.31(11) . . . . ?
C1 Fe1 C8 C7 -43.2(2) . . . . ?
C9 Fe1 C8 C7 119.96(17) . . . . ?
C4 Fe1 C8 C7 -161.40(11) . . . . ?
C5 Fe1 C8 C7 167.7(2) . . . . ?
C513 C514 C515 C516 -0.9(3) . . . . ?
C56 C514 C515 C516 177.2(2) . . . . ?
C511 C510 C59 C58 1.1(4) . . . . ?
C57 C58 C59 C510 -1.4(4) . . . . ?
C513 C58 C59 C510 178.9(2) . . . . ?
C517 C518 C513 C514 1.4(3) . . . . ?
C517 C518 C513 C58 -176.7(2) . . . . ?
C515 C514 C513 C518 -0.4(3) . . . . ?
C56 C514 C513 C518 -178.77(19) . . . . ?
C515 C514 C513 C58 178.13(18) . . . . ?
C56 C514 C513 C58 -0.3(2) . . . . ?
C59 C58 C513 C518 -3.0(4) . . . . ?
C57 C58 C513 C518 177.3(2) . . . . ?
C59 C58 C513 C514 178.7(2) . . . . ?
C57 C58 C513 C514 -1.0(2) . . . . ?
C59 C510 C511 C512 -0.5(4) . . . . ?
C57 C512 C511 C510 0.1(4) . . . . ?
C513 C518 C517 C516 -1.2(4) . . . . ?
C514 C515 C516 C517 1.1(3) . . . . ?
C518 C517 C516 C515 0.0(4) . . . . ?
C32 O33 C35 C36 -78.88(19) . . . . ?
O33 C35 C36 C314 -177.49(15) . . . . ?
O33 C35 C36 C37 -63.5(2) . . . . ?
C314 C36 C37 C38 -178.8(2) . . . . ?
C35 C36 C37 C38 62.2(3) . . . . ?
C314 C36 C37 C312 1.5(2) . . . . ?
C35 C36 C37 C312 -117.44(18) . . . . ?
C32 N31 C22 C21 164.00(18) . . . . ?
C32 N31 C22 C23 -14.9(3) . . . . ?
C32 N31 C22 Fe2 -107.39(19) . . . . ?
C24 Fe2 C22 N31 160.84(19) . . . . ?
C28 Fe2 C22 N31 3.86(18) . . . . ?
C25 Fe2 C22 N31 -154.86(18) . . . . ?
C29 Fe2 C22 N31 47.00(19) . . . . ?
C27 Fe2 C22 N31 -39.1(2) . . . . ?
C21 Fe2 C22 N31 -116.8(2) . . . . ?
C26 Fe2 C22 N31 -73.0(3) . . . . ?
C23 Fe2 C22 N31 122.8(2) . . . . ?
C210 Fe2 C22 N31 81.0(3) . . . . ?
C24 Fe2 C22 C21 -82.35(12) . . . . ?
C28 Fe2 C22 C21 120.67(12) . . . . ?
C25 Fe2 C22 C21 -38.05(11) . . . . ?
C29 Fe2 C22 C21 163.81(11) . . . . ?
C27 Fe2 C22 C21 77.76(13) . . . . ?
C26 Fe2 C22 C21 43.8(3) . . . . ?
C23 Fe2 C22 C21 -120.40(16) . . . . ?
C210 Fe2 C22 C21 -162.2(2) . . . . ?
C24 Fe2 C22 C23 38.05(11) . . . . ?
C28 Fe2 C22 C23 -118.92(12) . . . . ?
C25 Fe2 C22 C23 82.35(12) . . . . ?
C29 Fe2 C22 C23 -75.79(13) . . . . ?
C27 Fe2 C22 C23 -161.84(11) . . . . ?
C21 Fe2 C22 C23 120.40(16) . . . . ?
C26 Fe2 C22 C23 164.2(2) . . . . ?
C210 Fe2 C22 C23 -41.8(3) . . . . ?
N31 C22 C23 C24 178.03(17) . . . . ?
C21 C22 C23 C24 -1.0(2) . . . . ?
Fe2 C22 C23 C24 -58.85(13) . . . . ?
N31 C22 C23 Fe2 -123.13(19) . . . . ?
C21 C22 C23 Fe2 57.84(13) . . . . ?
C28 Fe2 C23 C24 -161.33(11) . . . . ?
C25 Fe2 C23 C24 37.86(11) . . . . ?
C29 Fe2 C23 C24 -118.71(12) . . . . ?
C27 Fe2 C23 C24 165.1(2) . . . . ?
C21 Fe2 C23 C24 81.72(12) . . . . ?
C26 Fe2 C23 C24 -45.2(3) . . . . ?
C210 Fe2 C23 C24 -77.36(13) . . . . ?
C22 Fe2 C23 C24 118.65(16) . . . . ?
C24 Fe2 C23 C22 -118.65(16) . . . . ?
C28 Fe2 C23 C22 80.03(13) . . . . ?
C25 Fe2 C23 C22 -80.79(12) . . . . ?
C29 Fe2 C23 C22 122.65(11) . . . . ?
C27 Fe2 C23 C22 46.5(3) . . . . ?
C21 Fe2 C23 C22 -36.92(11) . . . . ?
C26 Fe2 C23 C22 -163.8(2) . . . . ?
C210 Fe2 C23 C22 163.99(11) . . . . ?
C312 C37 C38 C39 1.7(3) . . . . ?
C36 C37 C38 C39 -178.0(2) . . . . ?
C22 N31 C32 O34 3.4(3) . . . . ?
C22 N31 C32 O33 -176.91(16) . . . . ?
C35 O33 C32 O34 -19.3(3) . . . . ?
C35 O33 C32 N31 161.00(14) . . . . ?
N31 C22 C21 C25 -177.75(17) . . . . ?
C23 C22 C21 C25 1.3(2) . . . . ?
Fe2 C22 C21 C25 59.26(13) . . . . ?
N31 C22 C21 Fe2 122.99(18) . . . . ?
C23 C22 C21 Fe2 -57.93(13) . . . . ?
C24 Fe2 C21 C25 -37.89(11) . . . . ?
C28 Fe2 C21 C25 162.77(11) . . . . ?
C29 Fe2 C21 C25 -161.9(2) . . . . ?
C27 Fe2 C21 C25 120.30(12) . . . . ?
C26 Fe2 C21 C25 78.60(13) . . . . ?
C23 Fe2 C21 C25 -81.71(12) . . . . ?
C210 Fe2 C21 C25 44.6(3) . . . . ?
C22 Fe2 C21 C25 -118.76(16) . . . . ?
C24 Fe2 C21 C22 80.87(12) . . . . ?
C28 Fe2 C21 C22 -78.47(13) . . . . ?
C25 Fe2 C21 C22 118.76(16) . . . . ?
C29 Fe2 C21 C22 -43.1(3) . . . . ?
C27 Fe2 C21 C22 -120.94(11) . . . . ?
C26 Fe2 C21 C22 -162.63(11) . . . . ?
C23 Fe2 C21 C22 37.05(11) . . . . ?
C210 Fe2 C21 C22 163.40(19) . . . . ?
C45 O42 C41 O43 -1.8(3) . . . . ?
C45 O42 C41 C28 178.08(16) . . . . ?
C38 C37 C312 C311 -0.9(3) . . . . ?
C36 C37 C312 C311 178.86(19) . . . . ?
C38 C37 C312 C313 179.08(18) . . . . ?
C36 C37 C312 C313 -1.2(2) . . . . ?
O43 C41 C28 C27 -9.4(3) . . . . ?
O42 C41 C28 C27 170.72(17) . . . . ?
O43 C41 C28 C29 176.72(19) . . . . ?
O42 C41 C28 C29 -3.2(3) . . . . ?
O43 C41 C28 Fe2 -95.7(2) . . . . ?
O42 C41 C28 Fe2 84.42(19) . . . . ?
C24 Fe2 C28 C27 163.61(19) . . . . ?
C25 Fe2 C28 C27 -44.2(3) . . . . ?
C29 Fe2 C28 C27 119.20(16) . . . . ?
C21 Fe2 C28 C27 -78.05(13) . . . . ?
C26 Fe2 C28 C27 37.61(11) . . . . ?
C23 Fe2 C28 C27 -162.41(11) . . . . ?
C210 Fe2 C28 C27 81.31(12) . . . . ?
C22 Fe2 C28 C27 -120.02(11) . . . . ?
C24 Fe2 C28 C29 44.4(2) . . . . ?
C25 Fe2 C28 C29 -163.4(2) . . . . ?
C27 Fe2 C28 C29 -119.20(16) . . . . ?
C21 Fe2 C28 C29 162.76(10) . . . . ?
C26 Fe2 C28 C29 -81.59(12) . . . . ?
C23 Fe2 C28 C29 78.39(13) . . . . ?
C210 Fe2 C28 C29 -37.89(11) . . . . ?
C22 Fe2 C28 C29 120.78(11) . . . . ?
C24 Fe2 C28 C41 -77.5(3) . . . . ?
C25 Fe2 C28 C41 74.6(3) . . . . ?
C29 Fe2 C28 C41 -122.0(2) . . . . ?
C27 Fe2 C28 C41 118.8(2) . . . . ?
C21 Fe2 C28 C41 40.80(19) . . . . ?
C26 Fe2 C28 C41 156.46(18) . . . . ?
C23 Fe2 C28 C41 -43.57(18) . . . . ?
C210 Fe2 C28 C41 -159.84(18) . . . . ?
C22 Fe2 C28 C41 -1.17(17) . . . . ?
C29 C28 C27 C26 -0.7(2) . . . . ?
C41 C28 C27 C26 -175.62(18) . . . . ?
Fe2 C28 C27 C26 -60.03(13) . . . . ?
C29 C28 C27 Fe2 59.32(13) . . . . ?
C41 C28 C27 Fe2 -115.59(18) . . . . ?
C24 Fe2 C27 C26 -44.0(3) . . . . ?
C28 Fe2 C27 C26 118.79(17) . . . . ?
C25 Fe2 C27 C26 -77.97(14) . . . . ?
C29 Fe2 C27 C26 80.68(13) . . . . ?
C21 Fe2 C27 C26 -120.06(12) . . . . ?
C23 Fe2 C27 C26 163.96(19) . . . . ?
C210 Fe2 C27 C26 37.13(12) . . . . ?
C22 Fe2 C27 C26 -161.73(12) . . . . ?
C24 Fe2 C27 C28 -162.8(2) . . . . ?
C25 Fe2 C27 C28 163.24(11) . . . . ?
C29 Fe2 C27 C28 -38.11(11) . . . . ?
C21 Fe2 C27 C28 121.15(11) . . . . ?
C26 Fe2 C27 C28 -118.79(17) . . . . ?
C23 Fe2 C27 C28 45.2(3) . . . . ?
C210 Fe2 C27 C28 -81.66(12) . . . . ?
C22 Fe2 C27 C28 79.48(13) . . . . ?
C37 C36 C314 C315 -179.6(2) . . . . ?
C35 C36 C314 C315 -59.0(3) . . . . ?
C37 C36 C314 C313 -1.2(2) . . . . ?
C35 C36 C314 C313 119.34(19) . . . . ?
C37 C38 C39 C310 -1.1(3) . . . . ?
C27 C28 C29 C210 0.8(2) . . . . ?
C41 C28 C29 C210 175.50(18) . . . . ?
Fe2 C28 C29 C210 60.23(13) . . . . ?
C27 C28 C29 Fe2 -59.46(13) . . . . ?
C41 C28 C29 Fe2 115.27(19) . . . . ?
C24 Fe2 C29 C210 79.43(13) . . . . ?
C28 Fe2 C29 C210 -118.37(16) . . . . ?
C25 Fe2 C29 C210 46.7(2) . . . . ?
C27 Fe2 C29 C210 -80.51(12) . . . . ?
C21 Fe2 C29 C210 -165.2(2) . . . . ?
C26 Fe2 C29 C210 -37.16(12) . . . . ?
C23 Fe2 C29 C210 121.40(12) . . . . ?
C22 Fe2 C29 C210 162.60(11) . . . . ?
C24 Fe2 C29 C28 -162.20(11) . . . . ?
C25 Fe2 C29 C28 165.06(18) . . . . ?
C27 Fe2 C29 C28 37.86(11) . . . . ?
C21 Fe2 C29 C28 -46.8(3) . . . . ?
C26 Fe2 C29 C28 81.21(12) . . . . ?
C23 Fe2 C29 C28 -120.23(11) . . . . ?
C210 Fe2 C29 C28 118.37(16) . . . . ?
C22 Fe2 C29 C28 -79.03(13) . . . . ?
C28 C27 C26 C210 0.4(2) . . . . ?
Fe2 C27 C26 C210 -58.82(14) . . . . ?
C28 C27 C26 Fe2 59.20(13) . . . . ?
C24 Fe2 C26 C27 162.79(11) . . . . ?
C28 Fe2 C26 C27 -38.35(12) . . . . ?
C25 Fe2 C26 C27 120.53(12) . . . . ?
C29 Fe2 C26 C27 -83.06(12) . . . . ?
C21 Fe2 C26 C27 78.44(14) . . . . ?
C23 Fe2 C26 C27 -163.7(2) . . . . ?
C210 Fe2 C26 C27 -120.22(17) . . . . ?
C22 Fe2 C26 C27 46.2(3) . . . . ?
C24 Fe2 C26 C210 -76.99(14) . . . . ?
C28 Fe2 C26 C210 81.87(12) . . . . ?
C25 Fe2 C26 C210 -119.25(12) . . . . ?
C29 Fe2 C26 C210 37.16(11) . . . . ?
C27 Fe2 C26 C210 120.22(17) . . . . ?
C21 Fe2 C26 C210 -161.34(11) . . . . ?
C23 Fe2 C26 C210 -43.5(3) . . . . ?
C22 Fe2 C26 C210 166.46(19) . . . . ?
C22 C23 C24 C25 0.3(2) . . . . ?
Fe2 C23 C24 C25 -59.74(13) . . . . ?
C22 C23 C24 Fe2 60.02(13) . . . . ?
C28 Fe2 C24 C23 46.4(2) . . . . ?
C25 Fe2 C24 C23 -119.28(16) . . . . ?
C29 Fe2 C24 C23 79.19(13) . . . . ?
C27 Fe2 C24 C23 -165.0(2) . . . . ?
C21 Fe2 C24 C23 -81.60(12) . . . . ?
C26 Fe2 C24 C23 162.53(11) . . . . ?
C210 Fe2 C24 C23 121.09(12) . . . . ?
C22 Fe2 C24 C23 -37.96(11) . . . . ?
C28 Fe2 C24 C25 165.67(18) . . . . ?
C29 Fe2 C24 C25 -161.52(11) . . . . ?
C27 Fe2 C24 C25 -45.7(3) . . . . ?
C21 Fe2 C24 C25 37.68(11) . . . . ?
C26 Fe2 C24 C25 -78.18(14) . . . . ?
C23 Fe2 C24 C25 119.28(16) . . . . ?
C210 Fe2 C24 C25 -119.63(12) . . . . ?
C22 Fe2 C24 C25 81.32(12) . . . . ?
C313 C314 C315 C316 0.0(3) . . . . ?
C36 C314 C315 C316 178.2(2) . . . . ?
C23 C24 C25 C21 0.5(2) . . . . ?
Fe2 C24 C25 C21 -59.81(13) . . . . ?
C23 C24 C25 Fe2 60.35(13) . . . . ?
C22 C21 C25 C24 -1.2(2) . . . . ?
Fe2 C21 C25 C24 59.18(13) . . . . ?
C22 C21 C25 Fe2 -60.33(13) . . . . ?
C28 Fe2 C25 C24 -164.56(19) . . . . ?
C29 Fe2 C25 C24 44.9(2) . . . . ?
C27 Fe2 C25 C24 162.31(11) . . . . ?
C21 Fe2 C25 C24 -119.21(16) . . . . ?
C26 Fe2 C25 C24 120.74(12) . . . . ?
C23 Fe2 C25 C24 -37.61(11) . . . . ?
C210 Fe2 C25 C24 78.76(13) . . . . ?
C22 Fe2 C25 C24 -81.41(12) . . . . ?
C24 Fe2 C25 C21 119.21(16) . . . . ?
C28 Fe2 C25 C21 -45.4(3) . . . . ?
C29 Fe2 C25 C21 164.07(18) . . . . ?
C27 Fe2 C25 C21 -78.48(13) . . . . ?
C26 Fe2 C25 C21 -120.06(12) . . . . ?
C23 Fe2 C25 C21 81.60(11) . . . . ?
C210 Fe2 C25 C21 -162.03(11) . . . . ?
C22 Fe2 C25 C21 37.80(11) . . . . ?
C28 C29 C210 C26 -0.5(2) . . . . ?
Fe2 C29 C210 C26 58.81(14) . . . . ?
C28 C29 C210 Fe2 -59.35(13) . . . . ?
C27 C26 C210 C29 0.1(2) . . . . ?
Fe2 C26 C210 C29 -58.44(13) . . . . ?
C27 C26 C210 Fe2 58.54(14) . . . . ?
C24 Fe2 C210 C29 -118.50(12) . . . . ?
C28 Fe2 C210 C29 38.73(11) . . . . ?
C25 Fe2 C210 C29 -160.74(11) . . . . ?
C27 Fe2 C210 C29 83.12(12) . . . . ?
C21 Fe2 C210 C29 166.52(19) . . . . ?
C26 Fe2 C210 C29 120.10(17) . . . . ?
C23 Fe2 C210 C29 -76.82(14) . . . . ?
C22 Fe2 C210 C29 -45.7(3) . . . . ?
C24 Fe2 C210 C26 121.40(12) . . . . ?
C28 Fe2 C210 C26 -81.37(12) . . . . ?
C25 Fe2 C210 C26 79.16(14) . . . . ?
C29 Fe2 C210 C26 -120.10(17) . . . . ?
C27 Fe2 C210 C26 -36.98(12) . . . . ?
C21 Fe2 C210 C26 46.4(3) . . . . ?
C23 Fe2 C210 C26 163.09(11) . . . . ?
C22 Fe2 C210 C26 -165.8(2) . . . . ?
C37 C312 C311 C310 -0.5(3) . . . . ?
C313 C312 C311 C310 179.6(2) . . . . ?
C315 C314 C313 C318 0.2(3) . . . . ?
C36 C314 C313 C318 -178.37(19) . . . . ?
C315 C314 C313 C312 179.1(2) . . . . ?
C36 C314 C313 C312 0.6(2) . . . . ?
C311 C312 C313 C318 -0.9(4) . . . . ?
C37 C312 C313 C318 179.2(2) . . . . ?
C311 C312 C313 C314 -179.7(2) . . . . ?
C37 C312 C313 C314 0.4(2) . . . . ?
C312 C311 C310 C39 1.1(4) . . . . ?
C38 C39 C310 C311 -0.3(4) . . . . ?
C314 C315 C316 C317 -0.4(4) . . . . ?
C315 C316 C317 C318 0.6(5) . . . . ?
C316 C317 C318 C313 -0.4(4) . . . . ?
C314 C313 C318 C317 0.0(3) . . . . ?
C312 C313 C318 C317 -178.7(2) . . . . ?
